data_2020931
loop_
_publ_author_name
'Chen, Jing-Min'
'Zhou, Qian-Kun'
'Hou, Yi-Xuan'
'Liu, Dong'

_publ_section_title
;
 Construction and photocatalytic properties of two metal-mediated
 coordination polymers based on benzene-1,3,5-tricarboxylic acid and
 <i>trans</i>-1-(pyridin-3-yl)-2-(pyridin-4-yl)ethene
;
_journal_coeditor_code QS3065
_journal_issue 11
_journal_name_full 'Acta Crystallographica Section C'
_journal_page_first 1017
_journal_page_last 1023
_journal_paper_doi 10.1107/S2053229617013444
_journal_volume 73
_journal_year 2017
_chemical_formula_iupac '[Cd (C9 H4 O6) (C12 H10 N2)], H2 O'
_chemical_formula_moiety 'C21 H14 Cd N2 O6, H2 O'
_chemical_formula_sum 'C21 H16 Cd N2 O7'
_chemical_formula_weight 520.77
_chemical_name_systematic
'Poly[[(\m~3~-5-carboxybenzene-1,3-dicarboxylato-\k^4^<i>O</i>^1^,<i>O</i>^1'^:<i>O</i>^3^:<i>O</i>^3^)[\m-<i>trans</i>-1-(pyridin-3-yl)-2-(pyridin-4-yl)ethene-\k^4^<i>N</i>:<i>N</i>']cadmium(II)] monohydrate]'
_space_group_crystal_system triclinic
_space_group_IT_number 2
_space_group_name_Hall '-P 1'
_space_group_name_H-M_alt 'P -1'
_symmetry_space_group_name_Hall '-P 1'
_symmetry_space_group_name_H-M 'P -1'
_atom_sites_solution_hydrogens mixed
_audit_creation_method SHELXL-2014/7
_cell_angle_alpha 91.11(3)
_cell_angle_beta 103.34(3)
_cell_angle_gamma 117.23(3)
_cell_formula_units_Z 2
_cell_length_a 9.4176(19)
_cell_length_b 9.861(2)
_cell_length_c 12.269(3)
_cell_measurement_reflns_used 17273
_cell_measurement_temperature 223(2)
_cell_measurement_theta_max 27.53
_cell_measurement_theta_min 3.052
_cell_volume 975.4(5)
_computing_cell_refinement
;
SMART (Bruker, 2001)
;
_computing_data_collection
;
SMART (Bruker, 2001)
;
_computing_data_reduction
;
SAINT-Plus (Bruker, 2009)
;
_computing_molecular_graphics
;
DIAMOND (Brandenburg, 2010)
;
_computing_publication_material
;
publCIF (Westrip, 2010)
;
_computing_structure_refinement
;
SHELXL2014 (Sheldrick, 2015b)
;
_computing_structure_solution
;
SHELXT (Sheldrick, 2015a)
;
_diffrn_ambient_temperature 223(2)
_diffrn_measured_fraction_theta_full 0.966
_diffrn_measured_fraction_theta_max 0.970
_diffrn_measurement_device_type 'Bruker SMART CCD area detector'
_diffrn_measurement_method 'phi and omega scans'
_diffrn_radiation_type MoK\a
_diffrn_radiation_wavelength 0.71073
_diffrn_reflns_av_R_equivalents 0.0165
_diffrn_reflns_limit_h_max 12
_diffrn_reflns_limit_h_min -12
_diffrn_reflns_limit_k_max 11
_diffrn_reflns_limit_k_min -12
_diffrn_reflns_limit_l_max 15
_diffrn_reflns_limit_l_min -15
_diffrn_reflns_number 17273
_diffrn_reflns_theta_full 25.242
_diffrn_reflns_theta_max 27.530
_diffrn_reflns_theta_min 3.227
_exptl_absorpt_coefficient_mu 1.168
_exptl_absorpt_correction_T_max 0.911
_exptl_absorpt_correction_T_min 0.822
_exptl_absorpt_correction_type multi-scan
_exptl_absorpt_process_details
;
(SADABS; Bruker, 2008)
;
_exptl_crystal_colour colorless
_exptl_crystal_density_diffrn 1.773
_exptl_crystal_description block
_exptl_crystal_F_000 520
_exptl_crystal_size_max 0.150
_exptl_crystal_size_mid 0.110
_exptl_crystal_size_min 0.090
_refine_diff_density_max 0.443
_refine_diff_density_min -0.416
_refine_ls_extinction_method none
_refine_ls_goodness_of_fit_ref 1.135
_refine_ls_hydrogen_treatment constr
_refine_ls_matrix_type full
_refine_ls_number_parameters 280
_refine_ls_number_reflns 4354
_refine_ls_number_restraints 0
_refine_ls_restrained_S_all 1.135
_refine_ls_R_factor_all 0.0213
_refine_ls_R_factor_gt 0.0202
_refine_ls_shift/su_max 0.003
_refine_ls_shift/su_mean 0.000
_refine_ls_structure_factor_coef Fsqd
_refine_ls_weighting_details 'w=1/[\s^2^(Fo^2^)+(0.0198P)^2^+0.6956P] where P=(Fo^2^+2Fc^2^)/3'
_refine_ls_weighting_scheme calc
_refine_ls_wR_factor_gt 0.0498
_refine_ls_wR_factor_ref 0.0508
_reflns_number_gt 4191
_reflns_number_total 4354
_reflns_threshold_expression 'I > 2\s(I)'
_cod_data_source_file qs3065sup1.cif
_cod_data_source_block II
_cod_original_cell_volume 975.5(5)
_cod_database_code 2020931
_shelx_space_group_comment
;
The symmetry employed for this shelxl refinement is uniquely defined
by the following loop, which should always be used as a source of
symmetry information in preference to the above space-group names.
They are only intended as comments.
;
_shelx_estimated_absorpt_t_min 0.844
_shelx_estimated_absorpt_t_max 0.902

loop_
_space_group_symop_operation_xyz
'x, y, z'
'-x, -y, -z'

loop_
_atom_site_type_symbol
_atom_site_label
_atom_site_fract_x
_atom_site_fract_y
_atom_site_fract_z
_atom_site_U_iso_or_equiv
_atom_site_adp_type
_atom_site_calc_flag
_atom_site_occupancy
Cd Cd1 0.18503(2) 0.47128(2) 1.02501(2) 0.02171(5) Uani d 1
N N1 0.2649(2) 0.33539(19) 1.15914(12) 0.0291(3) Uani d 1
N N2 0.20648(18) 0.37413(18) 1.86369(12) 0.0258(3) Uani d 1
O O1 0.04075(15) 0.59234(13) 0.90026(10) 0.0252(2) Uani d 1
O O2 0.08832(19) 0.80423(17) 1.00181(12) 0.0398(3) Uani d 1
O O3 0.57300(18) 1.29657(15) 0.97134(11) 0.0350(3) Uani d 1
O O4 0.67078(18) 1.31340(16) 0.82358(13) 0.0410(4) Uani d 1
O O5 0.3064(3) 0.8971(2) 0.48613(15) 0.0810(8) Uani d 1
O O6 0.1442(3) 0.6688(2) 0.52117(14) 0.0695(7) Uani d 1
H H6O 0.1302 0.6445 0.4529 0.104 Uiso calc 1
O O7 0.1085(2) 0.6190(2) 0.30481(12) 0.0465(4) Uani d 1
H H1W 0.1716 0.7051 0.2875 0.070 Uiso d 1
H H2W 0.0426 0.5530 0.2469 0.070 Uiso d 1
C C1 0.2776(3) 0.2103(3) 1.13196(16) 0.0359(4) Uani d 1
H H1 0.2778 0.1870 1.0573 0.043 Uiso calc 1
C C2 0.2906(3) 0.1144(3) 1.20923(18) 0.0420(5) Uani d 1
H H2 0.3002 0.0277 1.1873 0.050 Uiso calc 1
C C3 0.2894(3) 0.1462(3) 1.31917(17) 0.0375(4) Uani d 1
H H3 0.2988 0.0821 1.3730 0.045 Uiso calc 1
C C4 0.2740(2) 0.2751(2) 1.34881(15) 0.0299(4) Uani d 1
C C5 0.2650(2) 0.3668(2) 1.26571(15) 0.0296(4) Uani d 1
H H5 0.2587 0.4561 1.2855 0.035 Uiso calc 1
C C6 0.2652(3) 0.3198(3) 1.46119(16) 0.0359(4) Uani d 1
H H6 0.2846 0.4212 1.4777 0.043 Uiso calc 1
C C7 0.2327(3) 0.2311(2) 1.54117(15) 0.0341(4) Uani d 1
H H7 0.2136 0.1294 1.5262 0.041 Uiso calc 1
C C8 0.2246(2) 0.2819(2) 1.65229(14) 0.0284(4) Uani d 1
C C9 0.1363(3) 0.1754(2) 1.71588(15) 0.0323(4) Uani d 1
H H9 0.0821 0.0695 1.6886 0.039 Uiso calc 1
C C10 0.1282(2) 0.2255(2) 1.81934(15) 0.0309(4) Uani d 1
H H10 0.0652 0.1520 1.8600 0.037 Uiso calc 1
C C11 0.2939(2) 0.4774(2) 1.80351(16) 0.0318(4) Uani d 1
H H11 0.3507 0.5823 1.8341 0.038 Uiso calc 1
C C12 0.3037(2) 0.4359(2) 1.69875(16) 0.0331(4) Uani d 1
H H12 0.3642 0.5122 1.6587 0.040 Uiso calc 1
C C13 0.21581(19) 0.83603(18) 0.85215(13) 0.0203(3) Uani d 1
C C14 0.1885(2) 0.77840(18) 0.74084(14) 0.0243(3) Uani d 1
H H14 0.1064 0.6766 0.7112 0.029 Uiso calc 1
C C15 0.2823(2) 0.87100(19) 0.67294(14) 0.0246(3) Uani d 1
C C16 0.4076(2) 1.02010(19) 0.71711(14) 0.0237(3) Uani d 1
H H16 0.4729 1.0813 0.6718 0.028 Uiso calc 1
C C17 0.43577(19) 1.07831(18) 0.82857(13) 0.0203(3) Uani d 1
C C18 0.33803(19) 0.98685(18) 0.89495(13) 0.0194(3) Uani d 1
H H18 0.3548 1.0274 0.9695 0.023 Uiso calc 1
C C19 0.1105(2) 0.74091(19) 0.92507(14) 0.0231(3) Uani d 1
C C20 0.5679(2) 1.23992(19) 0.87741(15) 0.0248(3) Uani d 1
C C21 0.2479(3) 0.8146(2) 0.55083(15) 0.0350(4) Uani d 1

loop_
_atom_site_aniso_label
_atom_site_aniso_U_11
_atom_site_aniso_U_22
_atom_site_aniso_U_33
_atom_site_aniso_U_12
_atom_site_aniso_U_13
_atom_site_aniso_U_23
Cd1 0.02418(7) 0.01777(7) 0.01543(7) 0.00166(5) 0.00963(4) 0.00098(4)
N1 0.0351(8) 0.0350(8) 0.0183(7) 0.0159(7) 0.0109(6) 0.0042(6)
N2 0.0289(7) 0.0293(7) 0.0163(6) 0.0101(6) 0.0095(5) 0.0005(5)
O1 0.0250(6) 0.0175(5) 0.0223(6) 0.0003(5) 0.0082(5) 0.0055(4)
O2 0.0475(8) 0.0331(7) 0.0315(7) 0.0065(6) 0.0254(6) -0.0007(6)
O3 0.0376(7) 0.0223(6) 0.0266(7) -0.0010(5) 0.0091(6) -0.0040(5)
O4 0.0361(7) 0.0255(7) 0.0415(8) -0.0064(6) 0.0207(6) 0.0003(6)
O5 0.1267(19) 0.0486(10) 0.0280(8) 0.0028(11) 0.0343(11) 0.0052(8)
O6 0.1053(16) 0.0358(9) 0.0266(8) -0.0027(9) 0.0244(9) -0.0084(7)
O7 0.0457(9) 0.0507(9) 0.0271(7) 0.0098(7) 0.0111(6) -0.0096(6)
C1 0.0489(11) 0.0477(11) 0.0202(8) 0.0290(10) 0.0127(8) 0.0018(8)
C2 0.0654(14) 0.0487(12) 0.0300(10) 0.0406(12) 0.0162(10) 0.0041(9)
C3 0.0558(13) 0.0439(11) 0.0267(9) 0.0323(10) 0.0169(9) 0.0106(8)
C4 0.0372(9) 0.0374(10) 0.0186(8) 0.0187(8) 0.0118(7) 0.0047(7)
C5 0.0397(10) 0.0323(9) 0.0200(8) 0.0184(8) 0.0112(7) 0.0032(7)
C6 0.0540(12) 0.0418(11) 0.0211(8) 0.0279(10) 0.0154(8) 0.0048(8)
C7 0.0483(11) 0.0399(10) 0.0205(8) 0.0243(9) 0.0131(8) 0.0032(7)
C8 0.0346(9) 0.0379(10) 0.0177(8) 0.0200(8) 0.0097(7) 0.0042(7)
C9 0.0457(11) 0.0289(9) 0.0223(8) 0.0164(8) 0.0126(8) 0.0010(7)
C10 0.0400(10) 0.0282(9) 0.0226(8) 0.0119(8) 0.0144(7) 0.0042(7)
C11 0.0339(9) 0.0304(9) 0.0244(9) 0.0067(8) 0.0148(7) 0.0007(7)
C12 0.0376(10) 0.0353(10) 0.0235(8) 0.0107(8) 0.0170(7) 0.0056(7)
C13 0.0210(7) 0.0175(7) 0.0191(7) 0.0049(6) 0.0082(6) 0.0042(6)
C14 0.0262(8) 0.0162(7) 0.0200(8) 0.0013(6) 0.0065(6) -0.0007(6)
C15 0.0299(8) 0.0213(8) 0.0167(7) 0.0063(7) 0.0086(6) 0.0016(6)
C16 0.0252(8) 0.0199(7) 0.0201(7) 0.0041(6) 0.0097(6) 0.0058(6)
C17 0.0187(7) 0.0159(7) 0.0209(7) 0.0039(6) 0.0050(6) 0.0024(6)
C18 0.0216(7) 0.0179(7) 0.0155(7) 0.0065(6) 0.0055(6) 0.0011(5)
C19 0.0215(7) 0.0227(8) 0.0175(7) 0.0031(6) 0.0077(6) 0.0044(6)
C20 0.0222(8) 0.0184(7) 0.0248(8) 0.0037(6) 0.0035(6) 0.0024(6)
C21 0.0454(11) 0.0311(9) 0.0190(8) 0.0095(8) 0.0106(8) 0.0004(7)

loop_
_atom_type_symbol
_atom_type_description
_atom_type_scat_dispersion_real
_atom_type_scat_dispersion_imag
_atom_type_scat_source
C C 0.0033 0.0016 'International Tables Vol C Tables 4.2.6.8 and 6.1.1.4'
H H 0.0000 0.0000 'International Tables Vol C Tables 4.2.6.8 and 6.1.1.4'
Cd Cd -0.8075 1.2024 'International Tables Vol C Tables 4.2.6.8 and 6.1.1.4'
N N 0.0061 0.0033 'International Tables Vol C Tables 4.2.6.8 and 6.1.1.4'
O O 0.0106 0.0060 'International Tables Vol C Tables 4.2.6.8 and 6.1.1.4'

loop_
_geom_angle_atom_site_label_1
_geom_angle_atom_site_label_2
_geom_angle_atom_site_label_3
_geom_angle_site_symmetry_1
_geom_angle_site_symmetry_3
_geom_angle
N2 Cd1 O1 1_554 2_567 131.80(6)
N2 Cd1 N1 1_554 . 102.15(6)
O1 Cd1 N1 2_567 . 86.29(5)
N2 Cd1 O3 1_554 2_677 89.01(6)
O1 Cd1 O3 2_567 2_677 134.22(5)
N1 Cd1 O3 . 2_677 106.90(6)
N2 Cd1 O4 1_554 2_677 142.99(5)
O1 Cd1 O4 2_567 2_677 84.43(6)
N1 Cd1 O4 . 2_677 85.17(6)
O3 Cd1 O4 2_677 2_677 54.49(5)
N2 Cd1 O1 1_554 . 86.22(5)
O1 Cd1 O1 2_567 . 80.06(5)
N1 Cd1 O1 . . 166.28(5)
O3 Cd1 O1 2_677 . 83.85(5)
O4 Cd1 O1 2_677 . 94.70(6)
N2 Cd1 O2 1_554 2_567 84.52(6)
O1 Cd1 O2 2_567 2_567 51.55(5)
N1 Cd1 O2 . 2_567 75.07(6)
O3 Cd1 O2 2_677 2_567 173.51(4)
O4 Cd1 O2 2_677 2_567 131.99(5)
O1 Cd1 O2 . 2_567 95.20(6)
N2 Cd1 C20 1_554 2_677 116.10(6)
O1 Cd1 C20 2_567 2_677 109.56(6)
N1 Cd1 C20 . 2_677 97.17(6)
O3 Cd1 C20 2_677 2_677 27.21(5)
O4 Cd1 C20 2_677 2_677 27.28(5)
O1 Cd1 C20 . 2_677 88.66(6)
O2 Cd1 C20 2_567 2_677 159.27(5)
N2 Cd1 C19 1_554 2_567 109.68(6)
O1 Cd1 C19 2_567 2_567 26.96(5)
N1 Cd1 C19 . 2_567 74.58(6)
O3 Cd1 C19 2_677 2_567 160.72(5)
O4 Cd1 C19 2_677 2_567 107.25(6)
O1 Cd1 C19 . 2_567 92.45(5)
O2 Cd1 C19 2_567 2_567 25.52(5)
C20 Cd1 C19 2_677 2_567 134.18(6)
N2 Cd1 Cd1 1_554 2_567 112.12(5)
O1 Cd1 Cd1 2_567 2_567 41.58(3)
N1 Cd1 Cd1 . 2_567 127.86(4)
O3 Cd1 Cd1 2_677 2_567 111.62(4)
O4 Cd1 Cd1 2_677 2_567 89.65(5)
O1 Cd1 Cd1 . 2_567 38.48(3)
O2 Cd1 Cd1 2_567 2_567 70.63(4)
C20 Cd1 Cd1 2_677 2_567 101.29(5)
C19 Cd1 Cd1 2_567 2_567 57.70(4)
C1 N1 C5 . . 117.93(16)
C1 N1 Cd1 . . 123.61(12)
C5 N1 Cd1 . . 117.09(13)
C10 N2 C11 . . 117.74(15)
C10 N2 Cd1 . 1_556 125.62(12)
C11 N2 Cd1 . 1_556 116.36(12)
C19 O1 Cd1 . 2_567 98.26(11)
C19 O1 Cd1 . . 113.85(11)
Cd1 O1 Cd1 2_567 . 99.94(5)
C19 O2 Cd1 . 2_567 83.15(11)
C20 O3 Cd1 . 2_677 92.88(11)
C20 O4 Cd1 . 2_677 90.54(11)
C21 O6 H6O . . 109.5
H1W O7 H2W . . 112.5
N1 C1 C2 . . 122.40(17)
N1 C1 H1 . . 118.8
C2 C1 H1 . . 118.8
C1 C2 C3 . . 119.67(19)
C1 C2 H2 . . 120.2
C3 C2 H2 . . 120.2
C2 C3 C4 . . 118.79(19)
C2 C3 H3 . . 120.6
C4 C3 H3 . . 120.6
C5 C4 C3 . . 117.41(17)
C5 C4 C6 . . 117.93(17)
C3 C4 C6 . . 124.66(18)
N1 C5 C4 . . 123.77(17)
N1 C5 H5 . . 118.1
C4 C5 H5 . . 118.1
C7 C6 C4 . . 126.36(19)
C7 C6 H6 . . 116.8
C4 C6 H6 . . 116.8
C6 C7 C8 . . 124.02(19)
C6 C7 H7 . . 118.0
C8 C7 H7 . . 118.0
C12 C8 C9 . . 116.81(16)
C12 C8 C7 . . 122.36(18)
C9 C8 C7 . . 120.84(18)
C10 C9 C8 . . 119.99(18)
C10 C9 H9 . . 120.0
C8 C9 H9 . . 120.0
N2 C10 C9 . . 122.58(17)
N2 C10 H10 . . 118.7
C9 C10 H10 . . 118.7
N2 C11 C12 . . 122.70(18)
N2 C11 H11 . . 118.7
C12 C11 H11 . . 118.7
C11 C12 C8 . . 120.15(18)
C11 C12 H12 . . 119.9
C8 C12 H12 . . 119.9
C14 C13 C18 . . 119.28(15)
C14 C13 C19 . . 121.08(15)
C18 C13 C19 . . 119.58(14)
C13 C14 C15 . . 120.20(15)
C13 C14 H14 . . 119.9
C15 C14 H14 . . 119.9
C16 C15 C14 . . 120.28(15)
C16 C15 C21 . . 118.64(16)
C14 C15 C21 . . 121.05(16)
C17 C16 C15 . . 119.75(15)
C17 C16 H16 . . 120.1
C15 C16 H16 . . 120.1
C16 C17 C18 . . 119.67(15)
C16 C17 C20 . . 120.73(15)
C18 C17 C20 . . 119.59(15)
C13 C18 C17 . . 120.76(15)
C13 C18 H18 . . 119.6
C17 C18 H18 . . 119.6
O2 C19 O1 . . 122.62(15)
O2 C19 C13 . . 120.02(16)
O1 C19 C13 . . 117.30(15)
O2 C19 Cd1 . 2_567 71.33(10)
O1 C19 Cd1 . 2_567 54.78(8)
C13 C19 Cd1 . 2_567 156.25(11)
O3 C20 O4 . . 122.05(16)
O3 C20 C17 . . 118.89(16)
O4 C20 C17 . . 119.05(16)
O3 C20 Cd1 . 2_677 59.91(9)
O4 C20 Cd1 . 2_677 62.18(10)
C17 C20 Cd1 . 2_677 177.17(12)
O5 C21 O6 . . 123.10(19)
O5 C21 C15 . . 122.86(19)
O6 C21 C15 . . 114.00(17)

loop_
_geom_bond_atom_site_label_1
_geom_bond_atom_site_label_2
_geom_bond_site_symmetry_2
_geom_bond_distance
Cd1 N2 1_554 2.2724(15)
Cd1 O1 2_567 2.3361(14)
Cd1 N1 . 2.3464(17)
Cd1 O3 2_677 2.3686(17)
Cd1 O4 2_677 2.4182(19)
Cd1 O1 . 2.4919(14)
Cd1 O2 2_567 2.7001(19)
Cd1 C20 2_677 2.734(2)
Cd1 C19 2_567 2.8297(19)
Cd1 Cd1 2_567 3.6982(8)
N1 C1 . 1.336(3)
N1 C5 . 1.337(2)
N2 C10 . 1.335(2)
N2 C11 . 1.342(2)
N2 Cd1 1_556 2.2724(15)
O1 C19 . 1.296(2)
O1 Cd1 2_567 2.3360(14)
O2 C19 . 1.228(2)
O2 Cd1 2_567 2.7002(19)
O3 C20 . 1.252(2)
O3 Cd1 2_677 2.3686(17)
O4 C20 . 1.253(2)
O4 Cd1 2_677 2.4182(19)
O5 C21 . 1.189(3)
O6 C21 . 1.297(3)
O6 H6O . 0.8300
O7 H1W . 0.8499
O7 H2W . 0.8500
C1 C2 . 1.377(3)
C1 H1 . 0.9400
C2 C3 . 1.383(3)
C2 H2 . 0.9400
C3 C4 . 1.395(3)
C3 H3 . 0.9400
C4 C5 . 1.389(3)
C4 C6 . 1.471(2)
C5 H5 . 0.9400
C6 C7 . 1.322(3)
C6 H6 . 0.9400
C7 C8 . 1.474(2)
C7 H7 . 0.9400
C8 C12 . 1.386(3)
C8 C9 . 1.391(3)
C9 C10 . 1.384(2)
C9 H9 . 0.9400
C10 H10 . 0.9400
C11 C12 . 1.377(3)
C11 H11 . 0.9400
C12 H12 . 0.9400
C13 C14 . 1.389(2)
C13 C18 . 1.392(2)
C13 C19 . 1.501(2)
C14 C15 . 1.393(2)
C14 H14 . 0.9400
C15 C16 . 1.391(2)
C15 C21 . 1.496(2)
C16 C17 . 1.390(2)
C16 H16 . 0.9400
C17 C18 . 1.392(2)
C17 C20 . 1.500(2)
C18 H18 . 0.9400
C19 Cd1 2_567 2.8298(19)
C20 Cd1 2_677 2.734(2)

loop_
_geom_hbond_atom_site_label_D
_geom_hbond_atom_site_label_H
_geom_hbond_atom_site_label_A
_geom_hbond_site_symmetry_A
_geom_hbond_distance_DH
_geom_hbond_distance_HA
_geom_hbond_distance_DA
_geom_hbond_angle_DHA
O6 H6O O7 . 0.83 1.78 2.605(2) 172.3
O7 H1W O4 2_676 0.85 2.29 2.744(2) 113.3
O7 H2W O1 2_566 0.85 2.04 2.852(2) 160.5

_cod_database_fobs_code 2020931
